data_7241647
loop_
_publ_author_name
'Li, Huizhen'
'Wang, Ruirui'
'Kang, Jiaxin'
'Li, Shujun'
'Zhou, Ai-Ju'
'Han, Dong-xue'
'Guan, Hong-Yu'
'Austin, Douglas J.'
'Yue, Yanfeng'

_publ_section_title
;
 Syntheses, formation mechanisms and structures of a series of linear
 diborazanes
;
_journal_issue 2
_journal_name_full CrystEngComm
_journal_page_first 404
_journal_page_last 410
_journal_paper_doi 10.1039/D0CE01196G
_journal_volume 23
_journal_year 2021
_chemical_formula_moiety 'C3 H16 B2 N2'
_chemical_formula_sum 'C3 H16 B2 N2'
_chemical_formula_weight 101.80
_space_group_crystal_system monoclinic
_space_group_IT_number 15
_space_group_name_Hall '-C 2yc'
_space_group_name_H-M_alt 'C 1 2/c 1'
_atom_sites_solution_hydrogens mixed
_audit_creation_method SHELXL-2014/7
_audit_update_record
;
2018-06-27 deposited with the CCDC.	2020-11-16 downloaded from the CCDC.
;
_cell_angle_alpha 90
_cell_angle_beta 103.733(3)
_cell_angle_gamma 90
_cell_formula_units_Z 8
_cell_length_a 21.600(2)
_cell_length_b 9.1048(8)
_cell_length_c 7.4175(6)
_cell_measurement_reflns_used 3254
_cell_measurement_temperature 103(2)
_cell_measurement_theta_max 30.8821
_cell_measurement_theta_min 3.5555
_cell_volume 1417.1(2)
_computing_structure_refinement 'SHELXL-2014/7 (Sheldrick, 2014)'
_diffrn_ambient_temperature 103(2)
_diffrn_measured_fraction_theta_full 1.000
_diffrn_measured_fraction_theta_max 0.991
_diffrn_measurement_device_type 'CCD area detector'
_diffrn_radiation_type MoK\a
_diffrn_radiation_wavelength 0.71073
_diffrn_reflns_av_R_equivalents 0.0343
_diffrn_reflns_av_unetI/netI 0.0283
_diffrn_reflns_Laue_measured_fraction_full 1.000
_diffrn_reflns_Laue_measured_fraction_max 0.991
_diffrn_reflns_limit_h_max 28
_diffrn_reflns_limit_h_min -31
_diffrn_reflns_limit_k_max 13
_diffrn_reflns_limit_k_min -13
_diffrn_reflns_limit_l_max 10
_diffrn_reflns_limit_l_min -10
_diffrn_reflns_number 11864
_diffrn_reflns_point_group_measured_fraction_full 1.000
_diffrn_reflns_point_group_measured_fraction_max 0.991
_diffrn_reflns_theta_full 25.242
_diffrn_reflns_theta_max 31.207
_diffrn_reflns_theta_min 1.941
_exptl_absorpt_coefficient_mu 0.055
_exptl_crystal_density_diffrn 0.954
_exptl_crystal_description block
_exptl_crystal_F_000 464
_exptl_crystal_size_max 0.420
_exptl_crystal_size_mid 0.340
_exptl_crystal_size_min 0.140
_refine_diff_density_max 0.414
_refine_diff_density_min -0.185
_refine_diff_density_rms 0.042
_refine_ls_extinction_method none
_refine_ls_goodness_of_fit_ref 1.042
_refine_ls_hydrogen_treatment mixed
_refine_ls_matrix_type full
_refine_ls_number_parameters 102
_refine_ls_number_reflns 2282
_refine_ls_number_restraints 0
_refine_ls_restrained_S_all 1.042
_refine_ls_R_factor_all 0.0547
_refine_ls_R_factor_gt 0.0411
_refine_ls_shift/su_max 0.000
_refine_ls_shift/su_mean 0.000
_refine_ls_structure_factor_coef Fsqd
_refine_ls_weighting_details 'w=1/[\s^2^(Fo^2^)+(0.0547P)^2^+0.5168P] where P=(Fo^2^+2Fc^2^)/3'
_refine_ls_weighting_scheme calc
_refine_ls_wR_factor_gt 0.1044
_refine_ls_wR_factor_ref 0.1110
_reflns_Friedel_coverage 0.000
_reflns_number_gt 1840
_reflns_number_total 2301
_reflns_threshold_expression 'I > 2\s(I)'
_cod_data_source_file d0ce01196g2.cif
_cod_data_source_block xn_13_13
_cod_depositor_comments 'Adding full bibliography for 7241641--7241647.cif.'
_cod_original_sg_symbol_H-M 'C 2/c'
_cod_database_code 7241647
_shelx_shelxl_version_number 2014/7
_shelx_space_group_comment
;
The symmetry employed for this shelxl refinement is uniquely defined
by the following loop, which should always be used as a source of
symmetry information in preference to the above space-group names.
They are only intended as comments.
;
_shelx_estimated_absorpt_t_min 0.977
_shelx_estimated_absorpt_t_max 0.992

loop_
_space_group_symop_operation_xyz
'x, y, z'
'-x, y, -z+1/2'
'x+1/2, y+1/2, z'
'-x+1/2, y+1/2, -z+1/2'
'-x, -y, -z'
'x, -y, z-1/2'
'-x+1/2, -y+1/2, -z'
'x+1/2, -y+1/2, z-1/2'

loop_
_atom_site_label
_atom_site_type_symbol
_atom_site_fract_x
_atom_site_fract_y
_atom_site_fract_z
_atom_site_U_iso_or_equiv
_atom_site_adp_type
_atom_site_occupancy
_atom_site_site_symmetry_order
_atom_site_calc_flag
_atom_site_refinement_flags_posn
_atom_site_refinement_flags_adp
_atom_site_refinement_flags_occupancy
_atom_site_disorder_assembly
_atom_site_disorder_group
B1 B 0.28424(4) 0.32012(9) 0.29567(12) 0.01066(17) Uani 1 1 d . . . . .
B2 B 0.16310(4) 0.32446(10) 0.11751(13) 0.01316(18) Uani 1 1 d . . . . .
C1 C 0.45826(4) 0.16134(10) 0.46183(14) 0.0221(2) Uani 1 1 d . . . . .
H1A H 0.4544 0.1158 0.5784 0.033 Uiso 1 1 calc R U . . .
H1B H 0.5008 0.2045 0.4784 0.033 Uiso 1 1 calc R U . . .
H1C H 0.4519 0.0866 0.3640 0.033 Uiso 1 1 calc R U . . .
C2 C 0.40822(4) 0.28066(9) 0.40717(11) 0.01331(17) Uani 1 1 d . . . . .
H10 H 0.4135 0.3274 0.2898 0.016 Uiso 1 1 calc R U . . .
C3 C 0.41481(4) 0.39906(10) 0.55489(12) 0.01846(19) Uani 1 1 d . . . . .
H3A H 0.3827 0.4755 0.5123 0.028 Uiso 1 1 calc R U . . .
H3B H 0.4575 0.4424 0.5776 0.028 Uiso 1 1 calc R U . . .
H3C H 0.4085 0.3556 0.6700 0.028 Uiso 1 1 calc R U . . .
N1 N 0.34322(3) 0.21201(7) 0.37062(10) 0.01192(15) Uani 1 1 d . . . . .
N2 N 0.22477(3) 0.22602(7) 0.20222(9) 0.01055(15) Uani 1 1 d . . . . .
H9 H 0.3391(5) 0.1666(13) 0.4741(17) 0.023(3) Uiso 1 1 d . . . . .
H4 H 0.2332(5) 0.1715(13) 0.1125(16) 0.021(3) Uiso 1 1 d . . . . .
H5 H 0.2154(5) 0.1644(12) 0.2817(16) 0.018(3) Uiso 1 1 d . . . . .
H2 H 0.1507(5) 0.3895(12) 0.2369(16) 0.021(3) Uiso 1 1 d . . . . .
H6 H 0.2980(5) 0.3938(11) 0.1916(15) 0.016(3) Uiso 1 1 d . . . . .
H1 H 0.1768(5) 0.4060(12) 0.0149(15) 0.021(3) Uiso 1 1 d . . . . .
H7 H 0.2744(5) 0.3813(12) 0.4145(15) 0.016(3) Uiso 1 1 d . . . . .
H8 H 0.3428(6) 0.1407(13) 0.2898(17) 0.025(3) Uiso 1 1 d . . . . .
H3 H 0.1218(5) 0.2522(12) 0.0457(16) 0.021(3) Uiso 1 1 d . . . . .

loop_
_atom_site_aniso_label
_atom_site_aniso_U_11
_atom_site_aniso_U_22
_atom_site_aniso_U_33
_atom_site_aniso_U_23
_atom_site_aniso_U_13
_atom_site_aniso_U_12
B1 0.0132(4) 0.0084(4) 0.0099(4) 0.0003(3) 0.0018(3) 0.0013(3)
B2 0.0150(4) 0.0124(4) 0.0119(4) 0.0003(3) 0.0027(3) 0.0025(3)
C1 0.0158(4) 0.0213(4) 0.0278(5) -0.0016(4) 0.0021(3) 0.0054(3)
C2 0.0123(3) 0.0140(4) 0.0134(4) 0.0009(3) 0.0025(3) 0.0005(3)
C3 0.0177(4) 0.0165(4) 0.0199(4) -0.0041(3) 0.0019(3) -0.0030(3)
N1 0.0143(3) 0.0087(3) 0.0122(3) -0.0002(2) 0.0019(2) 0.0009(2)
N2 0.0142(3) 0.0083(3) 0.0096(3) 0.0001(2) 0.0037(2) 0.0008(2)

loop_
_atom_type_symbol
_atom_type_description
_atom_type_scat_dispersion_real
_atom_type_scat_dispersion_imag
_atom_type_scat_source
C C 0.0033 0.0016 'International Tables Vol C Tables 4.2.6.8 and 6.1.1.4'
H H 0.0000 0.0000 'International Tables Vol C Tables 4.2.6.8 and 6.1.1.4'
B B 0.0013 0.0007 'International Tables Vol C Tables 4.2.6.8 and 6.1.1.4'
N N 0.0061 0.0033 'International Tables Vol C Tables 4.2.6.8 and 6.1.1.4'

loop_
_geom_angle_atom_site_label_1
_geom_angle_atom_site_label_2
_geom_angle_atom_site_label_3
_geom_angle
_geom_angle_site_symmetry_1
_geom_angle_site_symmetry_3
_geom_angle_publ_flag
N2 B1 N1 108.63(6) . . ?
N1 C2 C1 109.04(7) . . ?
N1 C2 C3 110.43(6) . . ?
C1 C2 C3 112.10(7) . . ?
C2 N1 B1 116.07(6) . . ?
B1 N2 B2 112.70(6) . . ?

loop_
_geom_bond_atom_site_label_1
_geom_bond_atom_site_label_2
_geom_bond_distance
_geom_bond_site_symmetry_2
_geom_bond_publ_flag
B1 N2 1.5626(11) . ?
B1 N1 1.6015(11) . ?
B2 N2 1.6048(11) . ?
C1 C2 1.5183(11) . ?
C2 N1 1.5015(10) . ?
C2 C3 1.5195(11) . ?
